data_7103438
loop_
_publ_author_name
'Joly, K\'evin M'
'Wilson, Claire'
'Blake, Alexander J'
'Tucker, James H R'
'Moody, Christopher J'

_publ_section_title
;
 Competition between planar and central chiral control elements in
 nucleophilic addition to ferrocenyl imine derivatives.
;
_journal_issue 41
_journal_name_full 'Chemical communications (Cambridge, England)'
_journal_page_first 5191
_journal_page_last 5193
_journal_paper_doi 10.1039/b808045c
_journal_year 2008
_chemical_absolute_configuration ad
_chemical_formula_moiety 'C23 H27 Fe N3 O2 S, 0.5(C4 H8 O2)'
_chemical_formula_sum 'C25 H31 Fe N3 O3 S'
_chemical_formula_weight 509.44
_chemical_name_systematic
;
?
;
_space_group_IT_number 19
_symmetry_cell_setting orthorhombic
_symmetry_space_group_name_Hall 'P 2ac 2ab'
_symmetry_space_group_name_H-M 'P 21 21 21'
_atom_sites_solution_hydrogens 'sp2-bound methyl H atoms from delta-F; others geometrically placed'
_atom_sites_solution_primary direct
_atom_sites_solution_secondary difmap
_audit_creation_method 'enCIFer editing of SHELXL97 CIF output'
_cell_angle_alpha 90.00
_cell_angle_beta 90.00
_cell_angle_gamma 90.00
_cell_formula_units_Z 8
_cell_length_a 7.7287(13)
_cell_length_b 21.606(4)
_cell_length_c 29.851(5)
_cell_measurement_reflns_used 3935
_cell_measurement_temperature 150(2)
_cell_measurement_theta_max 25.5
_cell_measurement_theta_min 2.25
_cell_volume 4985(2)
_computing_cell_refinement 'Bruker SAINT version 6.36A (Bruker, 2000)'
_computing_data_collection 'Bruker SMART version 5.625 (Bruker, 2001)'
_computing_data_reduction 'Bruker SAINT; SHELXTL (Sheldrick, 2008)'
_computing_molecular_graphics 'PLATON (Spek, 2003)'
_computing_publication_material 'enCIFer (Allen et al., 2004); PLATON'
_computing_structure_refinement 'SHELXL97 (Sheldrick, 1997)'
_computing_structure_solution 'SIR92 (Altomare et al, 1994)'
_diffrn_ambient_temperature 150(2)
_diffrn_measured_fraction_theta_full 0.991
_diffrn_measured_fraction_theta_max 0.991
_diffrn_measurement_device_type 'Bruker SMART APEX CCD area detector'
_diffrn_measurement_method omega
_diffrn_radiation_monochromator graphite
_diffrn_radiation_source 'sealed tube'
_diffrn_radiation_type MoK\a
_diffrn_radiation_wavelength 0.71073
_diffrn_reflns_av_R_equivalents 0.068
_diffrn_reflns_av_sigmaI/netI 0.110
_diffrn_reflns_limit_h_max 9
_diffrn_reflns_limit_h_min -9
_diffrn_reflns_limit_k_max 28
_diffrn_reflns_limit_k_min -23
_diffrn_reflns_limit_l_max 31
_diffrn_reflns_limit_l_min -38
_diffrn_reflns_number 27212
_diffrn_reflns_theta_full 27.49
_diffrn_reflns_theta_max 27.49
_diffrn_reflns_theta_min 2.00
_diffrn_standards_decay_% 0
_diffrn_standards_number 0
_exptl_absorpt_coefficient_mu 0.720
_exptl_absorpt_correction_T_max 0.874
_exptl_absorpt_correction_T_min 0.787
_exptl_absorpt_correction_type multi-scan
_exptl_absorpt_process_details 'SHELXTL (Sheldrick, 2008)'
_exptl_crystal_colour colourless
_exptl_crystal_density_diffrn 1.358
_exptl_crystal_density_method 'not measured'
_exptl_crystal_description column
_exptl_crystal_F_000 2144
_exptl_crystal_size_max 0.37
_exptl_crystal_size_mid 0.08
_exptl_crystal_size_min 0.03
_refine_diff_density_max 0.49
_refine_diff_density_min -0.44
_refine_diff_density_rms 0.07
_refine_ls_abs_structure_details 'Flack H D (1983), Acta Cryst. A39, 876-881'
_refine_ls_abs_structure_Flack 0.01(2)
_refine_ls_extinction_method none
_refine_ls_goodness_of_fit_ref 0.96
_refine_ls_hydrogen_treatment 'rigid rotor; riding model'
_refine_ls_matrix_type full
_refine_ls_number_parameters 599
_refine_ls_number_reflns 11177
_refine_ls_number_restraints 318
_refine_ls_restrained_S_all 0.96
_refine_ls_R_factor_all 0.0941
_refine_ls_R_factor_gt 0.0623
_refine_ls_shift/su_max 0.016
_refine_ls_shift/su_mean 0.001
_refine_ls_structure_factor_coef Fsqd
_refine_ls_weighting_details 'calc w=1/[\s^2^(Fo^2^)+(0.031P)^2^] where P=(Fo^2^+2Fc^2^)/3'
_refine_ls_weighting_scheme calc
_refine_ls_wR_factor_gt 0.0952
_refine_ls_wR_factor_ref 0.104
_reflns_number_gt 7816
_reflns_number_total 11177
_reflns_threshold_expression I>2sigma(I)
_cod_data_source_file b808045c.txt
_cod_data_source_block fctubu
_cod_depositor_comments
;
The following automatic conversions were performed:
'_symmetry_cell_setting' value 'Orthorhombic' changed to 'orthorhombic'
according to '/home/saulius/struct/CIF-dictionaries/cif_core.dic'
dictionary named 'cif_core.dic' version 2.4.1 from 2010-06-29.

Automatic conversion script
Id: cif_fix_enum 1527 2010-12-29 10:47:43Z saulius 
;
_cod_database_code 7103438

loop_
_symmetry_equiv_pos_as_xyz
'x, y, z'
'-x+1/2, -y, z+1/2'
'x+1/2, -y+1/2, -z'
'-x, y+1/2, -z+1/2'

loop_
_atom_site_label
_atom_site_type_symbol
_atom_site_fract_x
_atom_site_fract_y
_atom_site_fract_z
_atom_site_U_iso_or_equiv
_atom_site_adp_type
_atom_site_occupancy
_atom_site_symmetry_multiplicity
_atom_site_calc_flag
_atom_site_refinement_flags
_atom_site_disorder_assembly
_atom_site_disorder_group
Fe1 Fe 0.43825(9) 0.28457(3) 0.33878(2) 0.02784(16) Uani 1 1 d U . .
S1 S 0.42753(16) 0.22559(5) 0.15617(4) 0.0321(3) Uani 1 1 d U . .
O1 O 1.3806(5) 0.02374(18) 0.20879(13) 0.0551(11) Uani 1 1 d U . .
N1 N 0.6697(4) 0.20588(15) 0.21849(11) 0.0255(9) Uani 1 1 d U . .
H1N H 0.7544 0.1826 0.2287 0.031 Uiso 1 1 calc R . .
O2 O 1.2404(5) -0.06038(18) 0.19407(15) 0.0719(13) Uani 1 1 d U . .
N2 N 0.6489(4) 0.13312(15) 0.16306(11) 0.0271(8) Uani 1 1 d U . .
H2N H 0.5817 0.1168 0.1424 0.033 Uiso 1 1 calc R . .
N3 N 1.2480(6) -0.0036(2) 0.19798(14) 0.0415(11) Uani 1 1 d U . .
C1 C 0.5903(6) 0.24306(18) 0.29218(14) 0.0274(10) Uani 1 1 d U . .
C2 C 0.6903(6) 0.25789(19) 0.33111(15) 0.0298(10) Uani 1 1 d U . .
H2 H 0.7939 0.2856 0.3321 0.036 Uiso 1 1 calc R . .
C3 C 0.6134(6) 0.2276(2) 0.36787(15) 0.0332(11) Uani 1 1 d U . .
H3 H 0.6538 0.2301 0.3997 0.040 Uiso 1 1 calc R . .
C4 C 0.4716(7) 0.1932(2) 0.35251(15) 0.0372(12) Uani 1 1 d U . .
H4 H 0.3937 0.1671 0.3714 0.045 Uiso 1 1 calc R . .
C5 C 0.4557(6) 0.20245(18) 0.30539(14) 0.0306(10) Uani 1 1 d U . .
C6 C 0.3202(7) 0.1753(2) 0.27497(16) 0.0433(14) Uani 1 1 d U . .
H6A H 0.2986 0.2037 0.2500 0.065 Uiso 1 1 calc R . .
H6B H 0.2128 0.1690 0.2918 0.065 Uiso 1 1 calc R . .
H6C H 0.3609 0.1355 0.2633 0.065 Uiso 1 1 calc R . .
C7 C 0.6270(6) 0.26210(18) 0.24435(14) 0.0289(11) Uani 1 1 d U . .
H7 H 0.5192 0.2806 0.2315 0.035 Uiso 1 1 calc R . .
C8 C 0.5912(6) 0.18722(18) 0.18099(14) 0.0255(10) Uani 1 1 d U . .
C9 C 0.7994(6) 0.09973(19) 0.17269(14) 0.0222(10) Uani 1 1 d U . .
C10 C 0.9585(6) 0.1295(2) 0.17720(13) 0.0270(10) Uani 1 1 d U . .
H10 H 0.9646 0.1733 0.1749 0.032 Uiso 1 1 calc R . .
C11 C 1.1078(6) 0.0956(2) 0.18494(13) 0.0293(11) Uani 1 1 d U . .
H11 H 1.2169 0.1155 0.1879 0.035 Uiso 1 1 calc R . .
C12 C 1.0928(6) 0.0323(2) 0.18825(14) 0.0298(10) Uani 1 1 d U . .
C13 C 0.9371(6) 0.0013(2) 0.18309(14) 0.0312(11) Uani 1 1 d U . .
H13 H 0.9322 -0.0426 0.1848 0.037 Uiso 1 1 calc R . .
C14 C 0.7904(6) 0.03527(19) 0.17553(14) 0.0255(10) Uani 1 1 d U . .
H14 H 0.6821 0.0150 0.1722 0.031 Uiso 1 1 calc R . .
C15 C 0.7711(8) 0.3092(2) 0.24023(16) 0.0454(13) Uani 1 1 d U . .
H15A H 0.8818 0.2893 0.2486 0.054 Uiso 1 1 calc R . .
H15B H 0.7497 0.3432 0.2617 0.054 Uiso 1 1 calc R . .
C16 C 0.7880(9) 0.3364(3) 0.1932(2) 0.0707(16) Uani 1 1 d U . .
H16A H 0.6738 0.3522 0.1836 0.085 Uiso 1 1 calc R . .
H16B H 0.8223 0.3031 0.1722 0.085 Uiso 1 1 calc R . .
C17 C 0.9216(11) 0.3893(3) 0.1904(2) 0.101(2) Uani 1 1 d U . .
H17A H 0.9034 0.4143 0.1630 0.121 Uiso 1 1 calc R . .
H17B H 0.9128 0.4168 0.2169 0.121 Uiso 1 1 calc R . .
C18 C 1.0886(11) 0.3586(4) 0.1892(3) 0.128(3) Uani 1 1 d U . .
H18A H 1.1807 0.3897 0.1876 0.192 Uiso 1 1 calc R . .
H18B H 1.0947 0.3317 0.1628 0.192 Uiso 1 1 calc R . .
H18C H 1.1032 0.3336 0.2163 0.192 Uiso 1 1 calc R . .
C19 C 0.3388(7) 0.3418(2) 0.38679(19) 0.0494(14) Uani 1 1 d U . .
H19 H 0.3629 0.3399 0.4197 0.059 Uiso 1 1 calc R . .
C20 C 0.2052(7) 0.3102(2) 0.3637(2) 0.0509(14) Uani 1 1 d U . .
H20 H 0.1183 0.2818 0.3776 0.061 Uiso 1 1 calc R . .
C21 C 0.2151(7) 0.3250(3) 0.3184(2) 0.0526(14) Uani 1 1 d U . .
H21 H 0.1364 0.3101 0.2941 0.063 Uiso 1 1 calc R . .
C22 C 0.3543(7) 0.3663(2) 0.31360(18) 0.0482(14) Uani 1 1 d U . .
H22 H 0.3935 0.3854 0.2848 0.058 Uiso 1 1 calc R . .
C23 C 0.4294(8) 0.3759(2) 0.35529(18) 0.0471(13) Uani 1 1 d U . .
H23 H 0.5317 0.4029 0.3615 0.056 Uiso 1 1 calc R . .
Fe2 Fe 0.10691(8) -0.12686(3) -0.00830(2) 0.02805(16) Uani 1 1 d U . .
S2 S 0.45191(17) 0.04518(5) 0.08844(4) 0.0317(3) Uani 1 1 d U . .
O3 O -0.3413(4) 0.33649(15) 0.04700(12) 0.0459(10) Uani 1 1 d U . .
N4 N 0.2195(5) 0.06327(14) 0.02355(11) 0.0237(8) Uani 1 1 d U . .
H4N H 0.1378 0.0863 0.0116 0.028 Uiso 1 1 calc R . .
O4 O -0.4965(4) 0.25308(16) 0.03864(11) 0.0417(9) Uani 1 1 d U . .
N5 N 0.2369(5) 0.13888(16) 0.07768(11) 0.0276(9) Uani 1 1 d U . .
H5N H 0.3058 0.1567 0.0973 0.033 Uiso 1 1 calc R . .
N6 N -0.3599(5) 0.27921(19) 0.04651(12) 0.0326(9) Uani 1 1 d U . .
C24 C 0.1034(6) -0.03286(17) -0.00767(14) 0.0252(9) Uani 1 1 d U . .
C25 C 0.0437(6) -0.05592(18) -0.05006(15) 0.0283(10) Uani 1 1 d U . .
H25 H 0.0974 -0.0473 -0.0799 0.034 Uiso 1 1 calc R . .
C26 C -0.1000(6) -0.0935(2) -0.04236(16) 0.0374(11) Uani 1 1 d U . .
H26 H -0.1670 -0.1163 -0.0658 0.045 Uiso 1 1 calc R . .
C27 C -0.1363(6) -0.0934(2) 0.00383(17) 0.0398(12) Uani 1 1 d U . .
H27 H -0.2324 -0.1164 0.0188 0.048 Uiso 1 1 calc R . .
C28 C -0.0097(6) -0.0567(2) 0.02567(15) 0.0303(10) Uani 1 1 d U . .
C29 C -0.0012(7) -0.0439(2) 0.07543(14) 0.0423(14) Uani 1 1 d U . .
H29A H -0.0699 -0.0070 0.0824 0.063 Uiso 1 1 calc R . .
H29B H 0.1194 -0.0369 0.0843 0.063 Uiso 1 1 calc R . .
H29C H -0.0476 -0.0794 0.0919 0.063 Uiso 1 1 calc R . .
C30 C 0.2649(6) 0.00484(17) 0.00067(14) 0.0235(10) Uani 1 1 d U . .
H30 H 0.3402 -0.0195 0.0215 0.028 Uiso 1 1 calc R . .
C31 C 0.2947(6) 0.08354(18) 0.06142(14) 0.0241(10) Uani 1 1 d U . .
C32 C 0.0856(6) 0.17162(18) 0.06807(13) 0.0226(9) Uani 1 1 d U . .
C33 C 0.0929(6) 0.23666(18) 0.07145(13) 0.0257(10) Uani 1 1 d U . .
H33 H 0.1995 0.2565 0.0781 0.031 Uiso 1 1 calc R . .
C34 C -0.0528(6) 0.27101(18) 0.06513(14) 0.0271(10) Uani 1 1 d U . .
H34 H -0.0481 0.3148 0.0674 0.033 Uiso 1 1 calc R . .
C35 C -0.2084(6) 0.2417(2) 0.05540(14) 0.0259(10) Uani 1 1 d U . .
C36 C -0.2185(6) 0.1783(2) 0.05299(14) 0.0267(10) Uani 1 1 d U . .
H36 H -0.3260 0.1588 0.0468 0.032 Uiso 1 1 calc R . .
C37 C -0.0717(6) 0.14323(19) 0.05956(13) 0.0258(10) Uani 1 1 d U . .
H37 H -0.0784 0.0994 0.0582 0.031 Uiso 1 1 calc R . .
C38 C 0.3683(6) 0.01704(19) -0.04160(14) 0.0279(10) Uani 1 1 d U . .
H38A H 0.2992 0.0438 -0.0617 0.033 Uiso 1 1 calc R . .
H38B H 0.3879 -0.0228 -0.0572 0.033 Uiso 1 1 calc R . .
C39 C 0.5431(6) 0.0479(2) -0.03313(14) 0.0322(11) Uani 1 1 d U . .
H39A H 0.5242 0.0877 -0.0174 0.039 Uiso 1 1 calc R . .
H39B H 0.6133 0.0211 -0.0133 0.039 Uiso 1 1 calc R . .
C40 C 0.6426(6) 0.0599(2) -0.07613(16) 0.0397(13) Uani 1 1 d U . .
H40A H 0.6672 0.0199 -0.0909 0.048 Uiso 1 1 calc R . .
H40B H 0.5692 0.0846 -0.0966 0.048 Uiso 1 1 calc R . .
C41 C 0.8118(6) 0.0940(2) -0.06851(18) 0.0456(14) Uani 1 1 d U . .
H41A H 0.8701 0.1004 -0.0973 0.068 Uiso 1 1 calc R . .
H41B H 0.8863 0.0694 -0.0488 0.068 Uiso 1 1 calc R . .
H41C H 0.7883 0.1341 -0.0545 0.068 Uiso 1 1 calc R . .
C42 C 0.3573(7) -0.1518(2) -0.0017(2) 0.0484(14) Uani 1 1 d U . .
H42 H 0.4597 -0.1235 -0.0031 0.058 Uiso 1 1 calc R . .
C43 C 0.2809(8) -0.1836(2) -0.03833(19) 0.0490(14) Uani 1 1 d U . .
H43 H 0.3192 -0.1815 -0.0703 0.059 Uiso 1 1 calc R . .
C44 C 0.1455(8) -0.2184(2) -0.0217(2) 0.0571(16) Uani 1 1 d U . .
H44 H 0.0669 -0.2451 -0.0400 0.069 Uiso 1 1 calc R . .
C45 C 0.1329(8) -0.2095(2) 0.02363(19) 0.0520(14) Uani 1 1 d U . .
H45 H 0.0448 -0.2290 0.0437 0.062 Uiso 1 1 calc R . .
C46 C 0.2638(8) -0.1681(2) 0.03720(18) 0.0484(14) Uani 1 1 d U . .
H46 H 0.2872 -0.1536 0.0684 0.058 Uiso 1 1 calc R . .
C1S C 0.9761(8) 0.1162(3) 0.35935(19) 0.079(2) Uani 1 1 d U . .
H1SA H 1.0550 0.0817 0.3654 0.118 Uiso 1 1 calc R . .
H1SB H 0.9047 0.1241 0.3859 0.118 Uiso 1 1 calc R . .
H1SC H 1.0433 0.1533 0.3522 0.118 Uiso 1 1 calc R . .
O2S O 0.8705(5) 0.12542(19) 0.28449(12) 0.0663(12) Uani 1 1 d U . .
C2S C 0.8597(8) 0.0998(3) 0.3198(2) 0.0610(17) Uani 1 1 d U . .
O3S O 0.7500(6) 0.0566(2) 0.33090(14) 0.0756(13) Uani 1 1 d U . .
C4S C 0.6371(9) 0.0359(3) 0.2952(2) 0.077(2) Uani 1 1 d U . .
H4SA H 0.7027 0.0104 0.2735 0.092 Uiso 1 1 calc R . .
H4SB H 0.5876 0.0719 0.2791 0.092 Uiso 1 1 calc R . .
C5S C 0.4948(10) -0.0019(4) 0.3162(2) 0.111(3) Uani 1 1 d U . .
H5SA H 0.4150 -0.0161 0.2928 0.167 Uiso 1 1 calc R . .
H5SB H 0.4319 0.0236 0.3379 0.167 Uiso 1 1 calc R . .
H5SC H 0.5451 -0.0378 0.3315 0.167 Uiso 1 1 calc R . .

loop_
_atom_site_aniso_label
_atom_site_aniso_U_11
_atom_site_aniso_U_22
_atom_site_aniso_U_33
_atom_site_aniso_U_23
_atom_site_aniso_U_13
_atom_site_aniso_U_12
Fe1 0.0329(4) 0.0281(3) 0.0225(3) -0.0028(3) 0.0018(3) 0.0030(3)
S1 0.0380(7) 0.0284(6) 0.0298(6) -0.0040(5) -0.0098(6) 0.0058(6)
O1 0.024(2) 0.085(3) 0.056(3) 0.001(2) -0.007(2) 0.005(2)
N1 0.027(2) 0.028(2) 0.022(2) -0.0076(15) -0.0019(16) 0.0044(17)
O2 0.050(3) 0.045(2) 0.121(4) 0.037(2) 0.008(3) 0.020(2)
N2 0.029(2) 0.031(2) 0.021(2) -0.0083(17) -0.0106(17) 0.0027(17)
N3 0.037(3) 0.056(3) 0.032(3) 0.016(2) 0.007(2) 0.008(2)
C1 0.034(3) 0.028(2) 0.021(2) -0.0057(17) 0.002(2) -0.0005(19)
C2 0.033(2) 0.028(2) 0.029(3) -0.012(2) -0.002(2) -0.0005(18)
C3 0.042(3) 0.038(3) 0.019(2) -0.0038(19) 0.000(2) 0.010(2)
C4 0.056(3) 0.030(2) 0.026(2) -0.0003(19) 0.005(2) -0.001(2)
C5 0.040(3) 0.026(2) 0.026(2) -0.0050(17) 0.001(2) -0.006(2)
C6 0.055(4) 0.042(3) 0.033(3) -0.007(2) 0.005(3) -0.021(3)
C7 0.036(3) 0.026(2) 0.025(2) -0.0020(18) 0.001(2) -0.001(2)
C8 0.025(3) 0.029(2) 0.022(2) -0.0028(17) -0.001(2) 0.000(2)
C9 0.025(2) 0.028(2) 0.014(2) -0.0071(18) 0.0020(19) 0.0013(19)
C10 0.030(3) 0.028(2) 0.024(2) -0.0052(19) 0.004(2) 0.000(2)
C11 0.024(3) 0.047(3) 0.017(2) -0.0051(19) 0.003(2) -0.004(2)
C12 0.024(3) 0.043(3) 0.022(2) 0.001(2) -0.002(2) 0.003(2)
C13 0.031(3) 0.031(2) 0.031(3) 0.002(2) 0.007(2) 0.002(2)
C14 0.020(2) 0.031(2) 0.026(3) -0.0019(19) 0.005(2) -0.0024(19)
C15 0.060(3) 0.048(3) 0.028(3) -0.002(2) 0.007(3) -0.022(2)
C16 0.086(4) 0.080(3) 0.046(3) 0.010(3) 0.010(3) -0.030(3)
C17 0.106(4) 0.120(5) 0.076(4) 0.021(3) 0.024(4) -0.024(4)
C18 0.098(5) 0.195(7) 0.091(5) 0.058(5) 0.012(5) -0.008(6)
C19 0.062(4) 0.050(3) 0.036(3) -0.009(2) 0.002(3) 0.023(3)
C20 0.039(3) 0.050(3) 0.064(4) 0.006(3) 0.016(3) 0.010(2)
C21 0.039(3) 0.064(4) 0.055(3) -0.011(3) -0.011(3) 0.019(2)
C22 0.056(4) 0.040(3) 0.049(3) 0.006(2) 0.008(3) 0.023(2)
C23 0.047(3) 0.032(2) 0.062(3) -0.009(2) -0.003(3) 0.009(2)
Fe2 0.0350(4) 0.0226(3) 0.0266(4) 0.0000(3) -0.0073(3) -0.0041(3)
S2 0.0387(8) 0.0262(6) 0.0302(7) -0.0042(5) -0.0123(6) 0.0061(6)
O3 0.044(2) 0.0361(19) 0.058(3) 0.0117(17) -0.0002(19) 0.0110(16)
N4 0.028(2) 0.0195(18) 0.023(2) -0.0035(14) -0.0024(16) 0.0061(16)
O4 0.028(2) 0.059(2) 0.038(2) 0.0080(17) 0.0003(17) -0.0006(17)
N5 0.031(2) 0.031(2) 0.022(2) -0.0098(16) -0.0124(18) 0.0021(17)
N6 0.027(2) 0.045(2) 0.025(2) 0.009(2) -0.0011(18) 0.007(2)
C24 0.026(2) 0.0224(19) 0.027(2) -0.0031(18) -0.005(2) -0.0017(17)
C25 0.031(3) 0.027(2) 0.027(2) -0.0026(17) -0.006(2) 0.002(2)
C26 0.037(3) 0.033(3) 0.042(3) -0.006(2) -0.012(2) -0.006(2)
C27 0.032(3) 0.042(3) 0.046(3) -0.005(2) 0.001(2) -0.0104(19)
C28 0.030(3) 0.031(2) 0.030(2) -0.0004(19) -0.0022(19) -0.0023(19)
C29 0.054(4) 0.045(3) 0.028(3) -0.004(2) 0.010(2) -0.014(3)
C30 0.031(3) 0.018(2) 0.021(2) -0.0059(17) -0.004(2) 0.0038(17)
C31 0.026(3) 0.022(2) 0.024(2) -0.0020(18) 0.002(2) -0.0047(19)
C32 0.024(3) 0.027(2) 0.017(2) 0.0005(17) 0.001(2) -0.0043(19)
C33 0.023(3) 0.027(2) 0.027(2) -0.0033(18) -0.003(2) -0.0017(19)
C34 0.033(3) 0.015(2) 0.033(3) 0.0070(17) -0.004(2) -0.0026(19)
C35 0.025(2) 0.031(2) 0.022(3) 0.006(2) 0.002(2) 0.004(2)
C36 0.022(3) 0.037(3) 0.022(3) -0.004(2) 0.000(2) -0.003(2)
C37 0.024(2) 0.027(2) 0.026(2) -0.0061(18) 0.001(2) -0.0035(19)
C38 0.037(3) 0.023(2) 0.024(2) -0.0032(18) -0.003(2) -0.003(2)
C39 0.038(3) 0.028(2) 0.030(3) -0.003(2) 0.001(2) -0.005(2)
C40 0.034(3) 0.038(3) 0.047(3) -0.009(2) 0.016(2) -0.006(2)
C41 0.041(3) 0.046(3) 0.049(4) -0.006(3) 0.008(3) -0.008(3)
C42 0.037(3) 0.027(3) 0.081(4) 0.007(3) -0.012(3) 0.002(2)
C43 0.067(4) 0.040(3) 0.040(3) 0.002(2) -0.002(3) 0.021(2)
C44 0.078(4) 0.025(2) 0.068(4) -0.011(3) -0.030(3) -0.004(2)
C45 0.065(4) 0.033(3) 0.058(3) 0.019(2) -0.014(3) -0.009(3)
C46 0.075(4) 0.033(3) 0.037(3) -0.005(2) -0.027(3) 0.013(2)
C1S 0.054(4) 0.137(6) 0.046(4) 0.025(4) 0.003(3) -0.017(4)
O2S 0.072(3) 0.088(3) 0.039(2) 0.020(2) 0.007(2) 0.014(3)
C2S 0.054(4) 0.082(5) 0.047(4) 0.029(3) 0.015(3) 0.007(3)
O3S 0.078(3) 0.098(3) 0.052(3) 0.029(2) -0.006(3) -0.001(3)
C4S 0.079(5) 0.097(5) 0.055(4) 0.003(4) -0.010(4) -0.010(4)
C5S 0.096(6) 0.170(8) 0.068(5) 0.030(5) -0.005(5) -0.028(5)

loop_
_atom_type_symbol
_atom_type_description
_atom_type_scat_dispersion_real
_atom_type_scat_dispersion_imag
_atom_type_scat_source
C C 0.0033 0.0016 'International Tables Vol C Tables 4.2.6.8 and 6.1.1.4'
H H 0.0000 0.0000 'International Tables Vol C Tables 4.2.6.8 and 6.1.1.4'
Fe Fe 0.3463 0.8444 'International Tables Vol C Tables 4.2.6.8 and 6.1.1.4'
N N 0.0061 0.0033 'International Tables Vol C Tables 4.2.6.8 and 6.1.1.4'
O O 0.0106 0.0060 'International Tables Vol C Tables 4.2.6.8 and 6.1.1.4'
S S 0.1246 0.1234 'International Tables Vol C Tables 4.2.6.8 and 6.1.1.4'

loop_
_geom_angle_atom_site_label_1
_geom_angle_atom_site_label_2
_geom_angle_atom_site_label_3
_geom_angle
_geom_angle_site_symmetry_1
_geom_angle_site_symmetry_3
_geom_angle_publ_flag
C3 Fe1 C22 154.5(2) . . ?
C3 Fe1 C21 163.7(2) . . ?
C22 Fe1 C21 40.6(2) . . ?
C3 Fe1 C20 127.1(2) . . ?
C22 Fe1 C20 67.2(2) . . ?
C21 Fe1 C20 40.1(2) . . ?
C3 Fe1 C1 68.79(17) . . ?
C22 Fe1 C1 108.44(19) . . ?
C21 Fe1 C1 118.5(2) . . ?
C20 Fe1 C1 152.5(2) . . ?
C3 Fe1 C4 40.41(18) . . ?
C22 Fe1 C4 164.2(2) . . ?
C21 Fe1 C4 126.0(2) . . ?
C20 Fe1 C4 107.7(2) . . ?
C1 Fe1 C4 68.63(18) . . ?
C3 Fe1 C23 120.5(2) . . ?
C22 Fe1 C23 39.98(19) . . ?
C21 Fe1 C23 68.0(2) . . ?
C20 Fe1 C23 67.4(2) . . ?
C1 Fe1 C23 127.9(2) . . ?
C4 Fe1 C23 153.8(2) . . ?
C3 Fe1 C5 68.68(18) . . ?
C22 Fe1 C5 126.7(2) . . ?
C21 Fe1 C5 106.6(2) . . ?
C20 Fe1 C5 118.4(2) . . ?
C1 Fe1 C5 40.75(17) . . ?
C4 Fe1 C5 40.99(16) . . ?
C23 Fe1 C5 164.6(2) . . ?
C3 Fe1 C19 108.6(2) . . ?
C22 Fe1 C19 67.2(2) . . ?
C21 Fe1 C19 68.2(2) . . ?
C20 Fe1 C19 40.8(2) . . ?
C1 Fe1 C19 165.0(2) . . ?
C4 Fe1 C19 119.6(2) . . ?
C23 Fe1 C19 39.7(2) . . ?
C5 Fe1 C19 153.4(2) . . ?
C3 Fe1 C2 40.51(17) . . ?
C22 Fe1 C2 120.6(2) . . ?
C21 Fe1 C2 154.0(2) . . ?
C20 Fe1 C2 164.9(2) . . ?
C1 Fe1 C2 41.14(17) . . ?
C4 Fe1 C2 68.2(2) . . ?
C23 Fe1 C2 109.4(2) . . ?
C5 Fe1 C2 68.70(18) . . ?
C19 Fe1 C2 127.4(2) . . ?
C8 N1 C7 125.8(4) . . ?
C8 N1 H1N 117.1 . . ?
C7 N1 H1N 117.1 . . ?
C8 N2 C9 129.4(4) . . ?
C8 N2 H2N 115.3 . . ?
C9 N2 H2N 115.3 . . ?
O1 N3 O2 122.9(5) . . ?
O1 N3 C12 119.0(4) . . ?
O2 N3 C12 118.1(5) . . ?
C5 C1 C2 108.0(4) . . ?
C5 C1 C7 124.7(4) . . ?
C2 C1 C7 127.2(4) . . ?
C5 C1 Fe1 70.0(3) . . ?
C2 C1 Fe1 70.0(2) . . ?
C7 C1 Fe1 129.4(3) . . ?
C3 C2 C1 107.5(4) . . ?
C3 C2 Fe1 69.0(3) . . ?
C1 C2 Fe1 68.9(3) . . ?
C3 C2 H2 126.2 . . ?
C1 C2 H2 126.2 . . ?
Fe1 C2 H2 126.2 . . ?
C4 C3 C2 108.7(4) . . ?
C4 C3 Fe1 70.1(3) . . ?
C2 C3 Fe1 70.5(3) . . ?
C4 C3 H3 125.6 . . ?
C2 C3 H3 125.6 . . ?
Fe1 C3 H3 125.6 . . ?
C3 C4 C5 108.4(4) . . ?
C3 C4 Fe1 69.5(3) . . ?
C5 C4 Fe1 69.7(2) . . ?
C3 C4 H4 125.8 . . ?
C5 C4 H4 125.8 . . ?
Fe1 C4 H4 125.8 . . ?
C1 C5 C4 107.4(4) . . ?
C1 C5 C6 125.8(4) . . ?
C4 C5 C6 126.9(4) . . ?
C1 C5 Fe1 69.3(2) . . ?
C4 C5 Fe1 69.3(2) . . ?
C6 C5 Fe1 126.0(3) . . ?
C5 C6 H6A 109.5 . . ?
C5 C6 H6B 109.5 . . ?
H6A C6 H6B 109.5 . . ?
C5 C6 H6C 109.5 . . ?
H6A C6 H6C 109.5 . . ?
H6B C6 H6C 109.5 . . ?
N1 C7 C1 108.1(3) . . ?
N1 C7 C15 110.2(4) . . ?
C1 C7 C15 113.4(4) . . ?
N1 C7 H7 108.3 . . ?
C1 C7 H7 108.3 . . ?
C15 C7 H7 108.3 . . ?
N1 C8 N2 116.1(4) . . ?
N1 C8 S1 124.1(3) . . ?
N2 C8 S1 119.7(3) . . ?
C10 C9 C14 119.9(4) . . ?
C10 C9 N2 121.0(4) . . ?
C14 C9 N2 119.0(4) . . ?
C11 C10 C9 120.5(4) . . ?
C11 C10 H10 119.7 . . ?
C9 C10 H10 119.7 . . ?
C12 C11 C10 117.8(4) . . ?
C12 C11 H11 121.1 . . ?
C10 C11 H11 121.1 . . ?
C11 C12 C13 123.1(5) . . ?
C11 C12 N3 118.3(4) . . ?
C13 C12 N3 118.7(4) . . ?
C14 C13 C12 118.5(4) . . ?
C14 C13 H13 120.7 . . ?
C12 C13 H13 120.7 . . ?
C13 C14 C9 120.2(4) . . ?
C13 C14 H14 119.9 . . ?
C9 C14 H14 119.9 . . ?
C7 C15 C16 113.4(4) . . ?
C7 C15 H15A 108.9 . . ?
C16 C15 H15A 108.9 . . ?
C7 C15 H15B 108.9 . . ?
C16 C15 H15B 108.9 . . ?
H15A C15 H15B 107.7 . . ?
C15 C16 C17 113.2(5) . . ?
C15 C16 H16A 108.9 . . ?
C17 C16 H16A 108.9 . . ?
C15 C16 H16B 108.9 . . ?
C17 C16 H16B 108.9 . . ?
H16A C16 H16B 107.8 . . ?
C18 C17 C16 104.9(7) . . ?
C18 C17 H17A 110.8 . . ?
C16 C17 H17A 110.8 . . ?
C18 C17 H17B 110.8 . . ?
C16 C17 H17B 110.8 . . ?
H17A C17 H17B 108.8 . . ?
C17 C18 H18A 109.5 . . ?
C17 C18 H18B 109.5 . . ?
H18A C18 H18B 109.5 . . ?
C17 C18 H18C 109.5 . . ?
H18A C18 H18C 109.5 . . ?
H18B C18 H18C 109.5 . . ?
C23 C19 C20 107.1(5) . . ?
C23 C19 Fe1 69.9(3) . . ?
C20 C19 Fe1 69.0(3) . . ?
C23 C19 H19 126.4 . . ?
C20 C19 H19 126.5 . . ?
Fe1 C19 H19 126.4 . . ?
C21 C20 C19 108.8(5) . . ?
C21 C20 Fe1 70.0(3) . . ?
C19 C20 Fe1 70.3(3) . . ?
C21 C20 H20 125.6 . . ?
C19 C20 H20 125.6 . . ?
Fe1 C20 H20 125.6 . . ?
C20 C21 C22 106.7(5) . . ?
C20 C21 Fe1 69.9(3) . . ?
C22 C21 Fe1 69.7(3) . . ?
C20 C21 H21 126.6 . . ?
C22 C21 H21 126.6 . . ?
Fe1 C21 H21 126.6 . . ?
C23 C22 C21 108.9(5) . . ?
C23 C22 Fe1 70.4(3) . . ?
C21 C22 Fe1 69.8(3) . . ?
C23 C22 H22 125.6 . . ?
C21 C22 H22 125.6 . . ?
Fe1 C22 H22 125.6 . . ?
C19 C23 C22 108.5(5) . . ?
C19 C23 Fe1 70.4(3) . . ?
C22 C23 Fe1 69.7(3) . . ?
C19 C23 H23 125.7 . . ?
C22 C23 H23 125.7 . . ?
Fe1 C23 H23 125.7 . . ?
C42 Fe2 C46 40.9(2) . . ?
C42 Fe2 C43 41.1(2) . . ?
C46 Fe2 C43 68.5(2) . . ?
C42 Fe2 C26 154.2(2) . . ?
C46 Fe2 C26 164.6(2) . . ?
C43 Fe2 C26 121.1(2) . . ?
C42 Fe2 C24 106.17(18) . . ?
C46 Fe2 C24 116.17(19) . . ?
C43 Fe2 C24 128.1(2) . . ?
C26 Fe2 C24 68.81(17) . . ?
C42 Fe2 C28 125.1(2) . . ?
C46 Fe2 C28 105.0(2) . . ?
C43 Fe2 C28 164.6(2) . . ?
C26 Fe2 C28 68.62(18) . . ?
C24 Fe2 C28 40.92(17) . . ?
C42 Fe2 C45 68.0(2) . . ?
C46 Fe2 C45 40.6(2) . . ?
C43 Fe2 C45 67.1(2) . . ?
C26 Fe2 C45 128.7(2) . . ?
C24 Fe2 C45 151.0(2) . . ?
C28 Fe2 C45 117.7(2) . . ?
C42 Fe2 C25 119.4(2) . . ?
C46 Fe2 C25 152.3(2) . . ?
C43 Fe2 C25 110.1(2) . . ?
C26 Fe2 C25 40.15(17) . . ?
C24 Fe2 C25 41.36(16) . . ?
C28 Fe2 C25 68.76(17) . . ?
C45 Fe2 C25 166.4(2) . . ?
C42 Fe2 C44 67.7(2) . . ?
C46 Fe2 C44 67.5(2) . . ?
C43 Fe2 C44 39.7(2) . . ?
C26 Fe2 C44 111.2(2) . . ?
C24 Fe2 C44 166.7(2) . . ?
C28 Fe2 C44 152.3(2) . . ?
C45 Fe2 C44 39.3(2) . . ?
C25 Fe2 C44 130.2(2) . . ?
C42 Fe2 C27 163.3(2) . . ?
C46 Fe2 C27 125.9(2) . . ?
C43 Fe2 C27 154.3(2) . . ?
C26 Fe2 C27 40.40(19) . . ?
C24 Fe2 C27 68.44(17) . . ?
C28 Fe2 C27 40.66(17) . . ?
C45 Fe2 C27 108.6(2) . . ?
C25 Fe2 C27 67.76(19) . . ?
C44 Fe2 C27 120.8(2) . . ?
C31 N4 C30 124.4(3) . . ?
C31 N4 H4N 117.8 . . ?
C30 N4 H4N 117.8 . . ?
C31 N5 C32 130.1(4) . . ?
C31 N5 H5N 114.9 . . ?
C32 N5 H5N 114.9 . . ?
O4 N6 O3 124.2(4) . . ?
O4 N6 C35 118.4(4) . . ?
O3 N6 C35 117.4(4) . . ?
C28 C24 C25 107.1(4) . . ?
C28 C24 C30 126.0(4) . . ?
C25 C24 C30 126.7(4) . . ?
C28 C24 Fe2 69.7(2) . . ?
C25 C24 Fe2 69.5(2) . . ?
C30 C24 Fe2 122.0(3) . . ?
C26 C25 C24 108.2(4) . . ?
C26 C25 Fe2 69.6(3) . . ?
C24 C25 Fe2 69.2(2) . . ?
C26 C25 H25 125.9 . . ?
C24 C25 H25 125.9 . . ?
Fe2 C25 H25 125.9 . . ?
C25 C26 C27 108.6(4) . . ?
C25 C26 Fe2 70.2(3) . . ?
C27 C26 Fe2 70.5(3) . . ?
C25 C26 H26 125.7 . . ?
C27 C26 H26 125.7 . . ?
Fe2 C26 H26 125.7 . . ?
C26 C27 C28 108.3(4) . . ?
C26 C27 Fe2 69.1(3) . . ?
C28 C27 Fe2 69.2(3) . . ?
C26 C27 H27 125.8 . . ?
C28 C27 H27 125.8 . . ?
Fe2 C27 H27 125.8 . . ?
C27 C28 C24 107.7(4) . . ?
C27 C28 C29 125.7(4) . . ?
C24 C28 C29 126.5(4) . . ?
C27 C28 Fe2 70.1(3) . . ?
C24 C28 Fe2 69.4(2) . . ?
C29 C28 Fe2 127.4(3) . . ?
C28 C29 H29A 109.5 . . ?
C28 C29 H29B 109.5 . . ?
H29A C29 H29B 109.5 . . ?
C28 C29 H29C 109.5 . . ?
H29A C29 H29C 109.5 . . ?
H29B C29 H29C 109.5 . . ?
N4 C30 C24 109.9(3) . . ?
N4 C30 C38 111.2(3) . . ?
C24 C30 C38 113.1(3) . . ?
N4 C30 H30 107.5 . . ?
C24 C30 H30 107.5 . . ?
C38 C30 H30 107.5 . . ?
N4 C31 N5 116.3(4) . . ?
N4 C31 S2 123.8(3) . . ?
N5 C31 S2 119.9(3) . . ?
C37 C32 N5 123.2(4) . . ?
C37 C32 C33 119.3(4) . . ?
N5 C32 C33 117.2(4) . . ?
C34 C33 C32 120.0(4) . . ?
C34 C33 H33 120.0 . . ?
C32 C33 H33 120.0 . . ?
C33 C34 C35 119.7(4) . . ?
C33 C34 H34 120.2 . . ?
C35 C34 H34 120.2 . . ?
C36 C35 C34 121.0(4) . . ?
C36 C35 N6 120.2(4) . . ?
C34 C35 N6 118.8(4) . . ?
C35 C36 C37 119.6(4) . . ?
C35 C36 H36 120.2 . . ?
C37 C36 H36 120.2 . . ?
C36 C37 C32 120.3(4) . . ?
C36 C37 H37 119.9 . . ?
C32 C37 H37 119.9 . . ?
C30 C38 C39 113.8(4) . . ?
C30 C38 H38A 108.8 . . ?
C39 C38 H38A 108.8 . . ?
C30 C38 H38B 108.8 . . ?
C39 C38 H38B 108.8 . . ?
H38A C38 H38B 107.7 . . ?
C40 C39 C38 112.5(4) . . ?
C40 C39 H39A 109.1 . . ?
C38 C39 H39A 109.1 . . ?
C40 C39 H39B 109.1 . . ?
C38 C39 H39B 109.1 . . ?
H39A C39 H39B 107.8 . . ?
C41 C40 C39 113.1(4) . . ?
C41 C40 H40A 109.0 . . ?
C39 C40 H40A 109.0 . . ?
C41 C40 H40B 109.0 . . ?
C39 C40 H40B 109.0 . . ?
H40A C40 H40B 107.8 . . ?
C40 C41 H41A 109.5 . . ?
C40 C41 H41B 109.5 . . ?
H41A C41 H41B 109.5 . . ?
C40 C41 H41C 109.5 . . ?
H41A C41 H41C 109.5 . . ?
H41B C41 H41C 109.5 . . ?
C46 C42 C43 107.4(5) . . ?
C46 C42 Fe2 69.9(3) . . ?
C43 C42 Fe2 69.8(3) . . ?
C46 C42 H42 126.3 . . ?
C43 C42 H42 126.3 . . ?
Fe2 C42 H42 126.3 . . ?
C44 C43 C42 107.5(5) . . ?
C44 C43 Fe2 70.6(3) . . ?
C42 C43 Fe2 69.1(3) . . ?
C44 C43 H43 126.2 . . ?
C42 C43 H43 126.2 . . ?
Fe2 C43 H43 126.2 . . ?
C45 C44 C43 109.4(5) . . ?
C45 C44 Fe2 70.2(3) . . ?
C43 C44 Fe2 69.7(3) . . ?
C45 C44 H44 125.3 . . ?
C43 C44 H44 125.3 . . ?
Fe2 C44 H44 125.3 . . ?
C44 C45 C46 108.7(5) . . ?
C44 C45 Fe2 70.5(3) . . ?
C46 C45 Fe2 69.4(3) . . ?
C44 C45 H45 125.6 . . ?
C46 C45 H45 125.6 . . ?
Fe2 C45 H45 125.6 . . ?
C45 C46 C42 106.8(5) . . ?
C45 C46 Fe2 70.0(3) . . ?
C42 C46 Fe2 69.3(3) . . ?
C45 C46 H46 126.6 . . ?
C42 C46 H46 126.6 . . ?
Fe2 C46 H46 126.6 . . ?
C2S C1S H1SA 109.5 . . ?
C2S C1S H1SB 109.5 . . ?
H1SA C1S H1SB 109.5 . . ?
C2S C1S H1SC 109.5 . . ?
H1SA C1S H1SC 109.5 . . ?
H1SB C1S H1SC 109.5 . . ?
O2S C2S O3S 126.9(7) . . ?
O2S C2S C1S 122.3(6) . . ?
O3S C2S C1S 110.7(5) . . ?
C2S O3S C4S 115.3(5) . . ?
O3S C4S C5S 107.5(5) . . ?
O3S C4S H4SA 110.2 . . ?
C5S C4S H4SA 110.2 . . ?
O3S C4S H4SB 110.2 . . ?
C5S C4S H4SB 110.2 . . ?
H4SA C4S H4SB 108.5 . . ?
C4S C5S H5SA 109.5 . . ?
C4S C5S H5SB 109.5 . . ?
H5SA C5S H5SB 109.5 . . ?
C4S C5S H5SC 109.5 . . ?
H5SA C5S H5SC 109.5 . . ?
H5SB C5S H5SC 109.5 . . ?

loop_
_geom_bond_atom_site_label_1
_geom_bond_atom_site_label_2
_geom_bond_distance
_geom_bond_site_symmetry_2
_geom_bond_publ_flag
Fe1 C3 2.025(5) . ?
Fe1 C22 2.026(5) . ?
Fe1 C21 2.027(5) . ?
Fe1 C20 2.026(5) . ?
Fe1 C1 2.030(4) . ?
Fe1 C4 2.033(4) . ?
Fe1 C23 2.035(5) . ?
Fe1 C5 2.040(4) . ?
Fe1 C19 2.043(5) . ?
Fe1 C2 2.044(5) . ?
S1 C8 1.684(4) . ?
O1 N3 1.226(5) . ?
N1 C8 1.336(5) . ?
N1 C7 1.476(5) . ?
N1 H1N 0.8800 . ?
O2 N3 1.234(5) . ?
N2 C8 1.361(5) . ?
N2 C9 1.399(5) . ?
N2 H2N 0.8800 . ?
N3 C12 1.457(6) . ?
C1 C5 1.417(6) . ?
C1 C2 1.432(6) . ?
C1 C7 1.513(6) . ?
C2 C3 1.409(6) . ?
C2 H2 1.0000 . ?
C3 C4 1.402(6) . ?
C3 H3 1.0000 . ?
C4 C5 1.426(6) . ?
C4 H4 1.0000 . ?
C5 C6 1.506(6) . ?
C6 H6A 0.9800 . ?
C6 H6B 0.9800 . ?
C6 H6C 0.9800 . ?
C7 C15 1.513(6) . ?
C7 H7 1.0000 . ?
C9 C10 1.394(6) . ?
C9 C14 1.397(5) . ?
C10 C11 1.385(6) . ?
C10 H10 0.9500 . ?
C11 C12 1.378(6) . ?
C11 H11 0.9500 . ?
C12 C13 1.386(6) . ?
C13 C14 1.370(6) . ?
C13 H13 0.9500 . ?
C14 H14 0.9500 . ?
C15 C16 1.527(7) . ?
C15 H15A 0.9900 . ?
C15 H15B 0.9900 . ?
C16 C17 1.543(8) . ?
C16 H16A 0.9900 . ?
C16 H16B 0.9900 . ?
C17 C18 1.452(10) . ?
C17 H17A 0.9900 . ?
C17 H17B 0.9900 . ?
C18 H18A 0.9800 . ?
C18 H18B 0.9800 . ?
C18 H18C 0.9800 . ?
C19 C23 1.385(7) . ?
C19 C20 1.417(7) . ?
C19 H19 1.0000 . ?
C20 C21 1.391(7) . ?
C20 H20 1.0000 . ?
C21 C22 1.405(7) . ?
C21 H21 1.0000 . ?
C22 C23 1.388(7) . ?
C22 H22 1.0000 . ?
C23 H23 1.0000 . ?
Fe2 C42 2.019(5) . ?
Fe2 C46 2.027(5) . ?
Fe2 C43 2.029(5) . ?
Fe2 C26 2.028(5) . ?
Fe2 C24 2.031(4) . ?
Fe2 C28 2.034(4) . ?
Fe2 C45 2.035(5) . ?
Fe2 C25 2.035(4) . ?
Fe2 C44 2.039(5) . ?
Fe2 C27 2.046(5) . ?
S2 C31 1.678(4) . ?
O3 N6 1.246(5) . ?
N4 C31 1.344(5) . ?
N4 C30 1.477(5) . ?
N4 H4N 0.8800 . ?
O4 N6 1.220(4) . ?
N5 C31 1.366(5) . ?
N5 C32 1.397(5) . ?
N5 H5N 0.8800 . ?
N6 C35 1.449(5) . ?
C24 C28 1.421(6) . ?
C24 C25 1.436(6) . ?
C24 C30 1.511(6) . ?
C25 C26 1.395(6) . ?
C25 H25 1.0000 . ?
C26 C27 1.407(6) . ?
C26 H26 1.0000 . ?
C27 C28 1.418(6) . ?
C27 H27 1.0000 . ?
C28 C29 1.512(6) . ?
C29 H29A 0.9800 . ?
C29 H29B 0.9800 . ?
C29 H29C 0.9800 . ?
C30 C38 1.517(6) . ?
C30 H30 1.0000 . ?
C32 C37 1.385(6) . ?
C32 C33 1.410(5) . ?
C33 C34 1.361(6) . ?
C33 H33 0.9500 . ?
C34 C35 1.391(6) . ?
C34 H34 0.9500 . ?
C35 C36 1.372(5) . ?
C36 C37 1.379(6) . ?
C36 H36 0.9500 . ?
C37 H37 0.9500 . ?
C38 C39 1.528(6) . ?
C38 H38A 0.9900 . ?
C38 H38B 0.9900 . ?
C39 C40 1.519(6) . ?
C39 H39A 0.9900 . ?
C39 H39B 0.9900 . ?
C40 C41 1.518(6) . ?
C40 H40A 0.9900 . ?
C40 H40B 0.9900 . ?
C41 H41A 0.9800 . ?
C41 H41B 0.9800 . ?
C41 H41C 0.9800 . ?
C42 C46 1.412(7) . ?
C42 C43 1.420(7) . ?
C42 H42 1.0000 . ?
C43 C44 1.382(7) . ?
C43 H43 1.0000 . ?
C44 C45 1.370(7) . ?
C44 H44 1.0000 . ?
C45 C46 1.411(7) . ?
C45 H45 1.0000 . ?
C46 H46 1.0000 . ?
C1S C2S 1.525(8) . ?
C1S H1SA 0.9800 . ?
C1S H1SB 0.9800 . ?
C1S H1SC 0.9800 . ?
O2S C2S 1.194(6) . ?
C2S O3S 1.304(6) . ?
O3S C4S 1.449(7) . ?
C4S C5S 1.505(8) . ?
C4S H4SA 0.9900 . ?
C4S H4SB 0.9900 . ?
C5S H5SA 0.9800 . ?
C5S H5SB 0.9800 . ?
C5S H5SC 0.9800 . ?

loop_
_geom_torsion_atom_site_label_1
_geom_torsion_atom_site_label_2
_geom_torsion_atom_site_label_3
_geom_torsion_atom_site_label_4
_geom_torsion
_geom_torsion_site_symmetry_1
_geom_torsion_site_symmetry_2
_geom_torsion_site_symmetry_3
_geom_torsion_site_symmetry_4
_geom_torsion_publ_flag
C3 Fe1 C1 C5 81.5(3) . . . . ?
C22 Fe1 C1 C5 -125.4(3) . . . . ?
C21 Fe1 C1 C5 -82.3(3) . . . . ?
C20 Fe1 C1 C5 -49.5(5) . . . . ?
C4 Fe1 C1 C5 38.0(3) . . . . ?
C23 Fe1 C1 C5 -165.6(3) . . . . ?
C19 Fe1 C1 C5 164.2(7) . . . . ?
C2 Fe1 C1 C5 118.9(4) . . . . ?
C3 Fe1 C1 C2 -37.3(3) . . . . ?
C22 Fe1 C1 C2 115.7(3) . . . . ?
C21 Fe1 C1 C2 158.8(3) . . . . ?
C20 Fe1 C1 C2 -168.3(4) . . . . ?
C4 Fe1 C1 C2 -80.8(3) . . . . ?
C23 Fe1 C1 C2 75.5(3) . . . . ?
C5 Fe1 C1 C2 -118.9(4) . . . . ?
C19 Fe1 C1 C2 45.3(8) . . . . ?
C3 Fe1 C1 C7 -159.5(5) . . . . ?
C22 Fe1 C1 C7 -6.5(5) . . . . ?
C21 Fe1 C1 C7 36.6(5) . . . . ?
C20 Fe1 C1 C7 69.5(6) . . . . ?
C4 Fe1 C1 C7 157.0(5) . . . . ?
C23 Fe1 C1 C7 -46.6(5) . . . . ?
C5 Fe1 C1 C7 118.9(5) . . . . ?
C19 Fe1 C1 C7 -76.9(9) . . . . ?
C2 Fe1 C1 C7 -122.2(5) . . . . ?
C5 C1 C2 C3 -1.5(5) . . . . ?
C7 C1 C2 C3 -176.7(4) . . . . ?
Fe1 C1 C2 C3 58.4(3) . . . . ?
C5 C1 C2 Fe1 -59.9(3) . . . . ?
C7 C1 C2 Fe1 124.9(4) . . . . ?
C22 Fe1 C2 C3 157.3(3) . . . . ?
C21 Fe1 C2 C3 -165.9(4) . . . . ?
C20 Fe1 C2 C3 39.4(8) . . . . ?
C1 Fe1 C2 C3 -119.5(4) . . . . ?
C4 Fe1 C2 C3 -37.5(3) . . . . ?
C23 Fe1 C2 C3 114.6(3) . . . . ?
C5 Fe1 C2 C3 -81.7(3) . . . . ?
C19 Fe1 C2 C3 73.8(3) . . . . ?
C3 Fe1 C2 C1 119.5(4) . . . . ?
C22 Fe1 C2 C1 -83.2(3) . . . . ?
C21 Fe1 C2 C1 -46.3(6) . . . . ?
C20 Fe1 C2 C1 158.9(7) . . . . ?
C4 Fe1 C2 C1 82.1(3) . . . . ?
C23 Fe1 C2 C1 -125.8(3) . . . . ?
C5 Fe1 C2 C1 37.8(2) . . . . ?
C19 Fe1 C2 C1 -166.6(3) . . . . ?
C1 C2 C3 C4 1.5(5) . . . . ?
Fe1 C2 C3 C4 59.9(3) . . . . ?
C1 C2 C3 Fe1 -58.3(3) . . . . ?
C22 Fe1 C3 C4 -170.1(4) . . . . ?
C21 Fe1 C3 C4 38.2(8) . . . . ?
C20 Fe1 C3 C4 72.5(3) . . . . ?
C1 Fe1 C3 C4 -81.5(3) . . . . ?
C23 Fe1 C3 C4 156.1(3) . . . . ?
C5 Fe1 C3 C4 -37.7(3) . . . . ?
C19 Fe1 C3 C4 114.2(3) . . . . ?
C2 Fe1 C3 C4 -119.4(4) . . . . ?
C22 Fe1 C3 C2 -50.7(6) . . . . ?
C21 Fe1 C3 C2 157.6(7) . . . . ?
C20 Fe1 C3 C2 -168.0(3) . . . . ?
C1 Fe1 C3 C2 37.9(2) . . . . ?
C4 Fe1 C3 C2 119.4(4) . . . . ?
C23 Fe1 C3 C2 -84.5(3) . . . . ?
C5 Fe1 C3 C2 81.7(3) . . . . ?
C19 Fe1 C3 C2 -126.4(3) . . . . ?
C2 C3 C4 C5 -1.0(5) . . . . ?
Fe1 C3 C4 C5 59.1(3) . . . . ?
C2 C3 C4 Fe1 -60.1(3) . . . . ?
C22 Fe1 C4 C3 164.2(7) . . . . ?
C21 Fe1 C4 C3 -167.6(3) . . . . ?
C20 Fe1 C4 C3 -127.0(3) . . . . ?
C1 Fe1 C4 C3 82.0(3) . . . . ?
C23 Fe1 C4 C3 -52.3(6) . . . . ?
C5 Fe1 C4 C3 119.8(4) . . . . ?
C19 Fe1 C4 C3 -84.1(3) . . . . ?
C2 Fe1 C4 C3 37.6(3) . . . . ?
C3 Fe1 C4 C5 -119.8(4) . . . . ?
C22 Fe1 C4 C5 44.5(9) . . . . ?
C21 Fe1 C4 C5 72.6(4) . . . . ?
C20 Fe1 C4 C5 113.2(3) . . . . ?
C1 Fe1 C4 C5 -37.8(3) . . . . ?
C23 Fe1 C4 C5 -172.0(5) . . . . ?
C19 Fe1 C4 C5 156.1(3) . . . . ?
C2 Fe1 C4 C5 -82.2(3) . . . . ?
C2 C1 C5 C4 0.9(5) . . . . ?
C7 C1 C5 C4 176.3(4) . . . . ?
Fe1 C1 C5 C4 -59.0(3) . . . . ?
C2 C1 C5 C6 -180.0(4) . . . . ?
C7 C1 C5 C6 -4.6(7) . . . . ?
Fe1 C1 C5 C6 120.1(5) . . . . ?
C2 C1 C5 Fe1 59.9(3) . . . . ?
C7 C1 C5 Fe1 -124.7(4) . . . . ?
C3 C4 C5 C1 0.1(5) . . . . ?
Fe1 C4 C5 C1 59.0(3) . . . . ?
C3 C4 C5 C6 -179.1(4) . . . . ?
Fe1 C4 C5 C6 -120.1(5) . . . . ?
C3 C4 C5 Fe1 -58.9(3) . . . . ?
C3 Fe1 C5 C1 -81.8(3) . . . . ?
C22 Fe1 C5 C1 74.8(4) . . . . ?
C21 Fe1 C5 C1 114.7(3) . . . . ?
C20 Fe1 C5 C1 156.5(3) . . . . ?
C4 Fe1 C5 C1 -119.0(4) . . . . ?
C23 Fe1 C5 C1 47.7(9) . . . . ?
C19 Fe1 C5 C1 -170.9(4) . . . . ?
C2 Fe1 C5 C1 -38.2(3) . . . . ?
C3 Fe1 C5 C4 37.2(3) . . . . ?
C22 Fe1 C5 C4 -166.2(3) . . . . ?
C21 Fe1 C5 C4 -126.3(3) . . . . ?
C20 Fe1 C5 C4 -84.5(4) . . . . ?
C1 Fe1 C5 C4 119.0(4) . . . . ?
C23 Fe1 C5 C4 166.7(8) . . . . ?
C19 Fe1 C5 C4 -51.9(6) . . . . ?
C2 Fe1 C5 C4 80.8(3) . . . . ?
C3 Fe1 C5 C6 158.3(4) . . . . ?
C22 Fe1 C5 C6 -45.0(5) . . . . ?
C21 Fe1 C5 C6 -5.1(5) . . . . ?
C20 Fe1 C5 C6 36.6(5) . . . . ?
C1 Fe1 C5 C6 -119.8(5) . . . . ?
C4 Fe1 C5 C6 121.2(5) . . . . ?
C23 Fe1 C5 C6 -72.1(10) . . . . ?
C19 Fe1 C5 C6 69.2(6) . . . . ?
C2 Fe1 C5 C6 -158.0(4) . . . . ?
C8 N1 C7 C1 125.0(5) . . . . ?
C8 N1 C7 C15 -110.5(5) . . . . ?
C5 C1 C7 N1 -61.2(6) . . . . ?
C2 C1 C7 N1 113.3(5) . . . . ?
Fe1 C1 C7 N1 -152.9(3) . . . . ?
C5 C1 C7 C15 176.2(4) . . . . ?
C2 C1 C7 C15 -9.3(6) . . . . ?
Fe1 C1 C7 C15 84.5(5) . . . . ?
C7 N1 C8 N2 -178.6(4) . . . . ?
C7 N1 C8 S1 0.3(6) . . . . ?
C9 N2 C8 N1 -13.8(6) . . . . ?
C9 N2 C8 S1 167.2(3) . . . . ?
C8 N2 C9 C10 -44.5(6) . . . . ?
C8 N2 C9 C14 138.8(4) . . . . ?
C14 C9 C10 C11 -0.7(6) . . . . ?
N2 C9 C10 C11 -177.4(4) . . . . ?
C9 C10 C11 C12 -0.4(6) . . . . ?
C10 C11 C12 C13 1.7(7) . . . . ?
C10 C11 C12 N3 -177.8(4) . . . . ?
O1 N3 C12 C11 9.7(6) . . . . ?
O2 N3 C12 C11 -168.9(4) . . . . ?
O1 N3 C12 C13 -169.8(4) . . . . ?
O2 N3 C12 C13 11.6(6) . . . . ?
C11 C12 C13 C14 -1.8(7) . . . . ?
N3 C12 C13 C14 177.7(4) . . . . ?
C12 C13 C14 C9 0.6(6) . . . . ?
C10 C9 C14 C13 0.5(6) . . . . ?
N2 C9 C14 C13 177.3(4) . . . . ?
N1 C7 C15 C16 68.2(6) . . . . ?
C1 C7 C15 C16 -170.4(5) . . . . ?
C7 C15 C16 C17 173.8(5) . . . . ?
C15 C16 C17 C18 78.4(7) . . . . ?
C3 Fe1 C19 C23 115.7(4) . . . . ?
C22 Fe1 C19 C23 -37.4(3) . . . . ?
C21 Fe1 C19 C23 -81.4(4) . . . . ?
C20 Fe1 C19 C23 -118.5(5) . . . . ?
C1 Fe1 C19 C23 38.5(9) . . . . ?
C4 Fe1 C19 C23 158.6(3) . . . . ?
C5 Fe1 C19 C23 -164.9(4) . . . . ?
C2 Fe1 C19 C23 74.6(4) . . . . ?
C3 Fe1 C19 C20 -125.8(3) . . . . ?
C22 Fe1 C19 C20 81.1(4) . . . . ?
C21 Fe1 C19 C20 37.1(3) . . . . ?
C1 Fe1 C19 C20 156.9(7) . . . . ?
C4 Fe1 C19 C20 -82.9(4) . . . . ?
C23 Fe1 C19 C20 118.5(5) . . . . ?
C5 Fe1 C19 C20 -46.5(6) . . . . ?
C2 Fe1 C19 C20 -167.0(3) . . . . ?
C23 C19 C20 C21 0.1(6) . . . . ?
Fe1 C19 C20 C21 -59.6(4) . . . . ?
C23 C19 C20 Fe1 59.7(4) . . . . ?
C3 Fe1 C20 C21 -165.8(3) . . . . ?
C22 Fe1 C20 C21 38.7(3) . . . . ?
C1 Fe1 C20 C21 -47.7(6) . . . . ?
C4 Fe1 C20 C21 -125.3(3) . . . . ?
C23 Fe1 C20 C21 82.2(4) . . . . ?
C5 Fe1 C20 C21 -82.0(4) . . . . ?
C19 Fe1 C20 C21 119.7(5) . . . . ?
C2 Fe1 C20 C21 163.1(7) . . . . ?
C3 Fe1 C20 C19 74.6(4) . . . . ?
C22 Fe1 C20 C19 -80.9(4) . . . . ?
C21 Fe1 C20 C19 -119.7(5) . . . . ?
C1 Fe1 C20 C19 -167.3(4) . . . . ?
C4 Fe1 C20 C19 115.1(3) . . . . ?
C23 Fe1 C20 C19 -37.5(3) . . . . ?
C5 Fe1 C20 C19 158.3(3) . . . . ?
C2 Fe1 C20 C19 43.5(9) . . . . ?
C19 C20 C21 C22 -0.5(6) . . . . ?
Fe1 C20 C21 C22 -60.3(4) . . . . ?
C19 C20 C21 Fe1 59.8(4) . . . . ?
C3 Fe1 C21 C20 44.2(9) . . . . ?
C22 Fe1 C21 C20 -117.5(5) . . . . ?
C1 Fe1 C21 C20 157.1(3) . . . . ?
C4 Fe1 C21 C20 73.9(4) . . . . ?
C23 Fe1 C21 C20 -80.6(4) . . . . ?
C5 Fe1 C21 C20 114.7(4) . . . . ?
C19 Fe1 C21 C20 -37.7(3) . . . . ?
C2 Fe1 C21 C20 -170.1(4) . . . . ?
C3 Fe1 C21 C22 161.7(6) . . . . ?
C20 Fe1 C21 C22 117.5(5) . . . . ?
C1 Fe1 C21 C22 -85.3(3) . . . . ?
C4 Fe1 C21 C22 -168.6(3) . . . . ?
C23 Fe1 C21 C22 36.9(3) . . . . ?
C5 Fe1 C21 C22 -127.8(3) . . . . ?
C19 Fe1 C21 C22 79.9(3) . . . . ?
C2 Fe1 C21 C22 -52.5(6) . . . . ?
C20 C21 C22 C23 0.7(6) . . . . ?
Fe1 C21 C22 C23 -59.7(4) . . . . ?
C20 C21 C22 Fe1 60.4(4) . . . . ?
C3 Fe1 C22 C23 -48.3(6) . . . . ?
C21 Fe1 C22 C23 119.9(5) . . . . ?
C20 Fe1 C22 C23 81.5(4) . . . . ?
C1 Fe1 C22 C23 -127.5(3) . . . . ?
C4 Fe1 C22 C23 155.9(7) . . . . ?
C5 Fe1 C22 C23 -169.1(3) . . . . ?
C19 Fe1 C22 C23 37.1(3) . . . . ?
C2 Fe1 C22 C23 -84.0(4) . . . . ?
C3 Fe1 C22 C21 -168.2(4) . . . . ?
C20 Fe1 C22 C21 -38.3(3) . . . . ?
C1 Fe1 C22 C21 112.6(3) . . . . ?
C4 Fe1 C22 C21 36.0(9) . . . . ?
C23 Fe1 C22 C21 -119.9(5) . . . . ?
C5 Fe1 C22 C21 71.0(4) . . . . ?
C19 Fe1 C22 C21 -82.7(4) . . . . ?
C2 Fe1 C22 C21 156.1(3) . . . . ?
C20 C19 C23 C22 0.3(6) . . . . ?
Fe1 C19 C23 C22 59.5(4) . . . . ?
C20 C19 C23 Fe1 -59.1(3) . . . . ?
C21 C22 C23 C19 -0.6(6) . . . . ?
Fe1 C22 C23 C19 -59.9(4) . . . . ?
C21 C22 C23 Fe1 59.3(4) . . . . ?
C3 Fe1 C23 C19 -82.5(4) . . . . ?
C22 Fe1 C23 C19 119.4(5) . . . . ?
C21 Fe1 C23 C19 82.0(4) . . . . ?
C20 Fe1 C23 C19 38.4(3) . . . . ?
C1 Fe1 C23 C19 -168.2(3) . . . . ?
C4 Fe1 C23 C19 -45.9(7) . . . . ?
C5 Fe1 C23 C19 154.1(8) . . . . ?
C2 Fe1 C23 C19 -125.7(3) . . . . ?
C3 Fe1 C23 C22 158.1(3) . . . . ?
C21 Fe1 C23 C22 -37.5(3) . . . . ?
C20 Fe1 C23 C22 -81.0(4) . . . . ?
C1 Fe1 C23 C22 72.3(4) . . . . ?
C4 Fe1 C23 C22 -165.4(4) . . . . ?
C5 Fe1 C23 C22 34.6(10) . . . . ?
C19 Fe1 C23 C22 -119.4(5) . . . . ?
C2 Fe1 C23 C22 114.8(3) . . . . ?
C42 Fe2 C24 C28 -125.4(3) . . . . ?
C46 Fe2 C24 C28 -82.7(3) . . . . ?
C43 Fe2 C24 C28 -165.0(3) . . . . ?
C26 Fe2 C24 C28 81.4(3) . . . . ?
C45 Fe2 C24 C28 -51.7(5) . . . . ?
C25 Fe2 C24 C28 118.3(4) . . . . ?
C44 Fe2 C24 C28 174.1(8) . . . . ?
C27 Fe2 C24 C28 37.9(3) . . . . ?
C42 Fe2 C24 C25 116.4(3) . . . . ?
C46 Fe2 C24 C25 159.1(3) . . . . ?
C43 Fe2 C24 C25 76.7(3) . . . . ?
C26 Fe2 C24 C25 -36.9(3) . . . . ?
C28 Fe2 C24 C25 -118.3(4) . . . . ?
C45 Fe2 C24 C25 -170.0(4) . . . . ?
C44 Fe2 C24 C25 55.8(9) . . . . ?
C27 Fe2 C24 C25 -80.4(3) . . . . ?
C42 Fe2 C24 C30 -4.9(4) . . . . ?
C46 Fe2 C24 C30 37.8(4) . . . . ?
C43 Fe2 C24 C30 -44.5(4) . . . . ?
C26 Fe2 C24 C30 -158.1(4) . . . . ?
C28 Fe2 C24 C30 120.5(5) . . . . ?
C45 Fe2 C24 C30 68.8(6) . . . . ?
C25 Fe2 C24 C30 -121.2(5) . . . . ?
C44 Fe2 C24 C30 -65.4(10) . . . . ?
C27 Fe2 C24 C30 158.4(4) . . . . ?
C28 C24 C25 C26 -0.9(5) . . . . ?
C30 C24 C25 C26 174.1(4) . . . . ?
Fe2 C24 C25 C26 58.9(3) . . . . ?
C28 C24 C25 Fe2 -59.8(3) . . . . ?
C30 C24 C25 Fe2 115.2(4) . . . . ?
C42 Fe2 C25 C26 159.1(3) . . . . ?
C46 Fe2 C25 C26 -163.4(4) . . . . ?
C43 Fe2 C25 C26 114.8(3) . . . . ?
C24 Fe2 C25 C26 -119.9(4) . . . . ?
C28 Fe2 C25 C26 -81.6(3) . . . . ?
C45 Fe2 C25 C26 39.2(10) . . . . ?
C44 Fe2 C25 C26 74.5(4) . . . . ?
C27 Fe2 C25 C26 -37.7(3) . . . . ?
C42 Fe2 C25 C24 -81.0(3) . . . . ?
C46 Fe2 C25 C24 -43.5(5) . . . . ?
C43 Fe2 C25 C24 -125.4(3) . . . . ?
C26 Fe2 C25 C24 119.9(4) . . . . ?
C28 Fe2 C25 C24 38.2(3) . . . . ?
C45 Fe2 C25 C24 159.1(9) . . . . ?
C44 Fe2 C25 C24 -165.6(3) . . . . ?
C27 Fe2 C25 C24 82.2(3) . . . . ?
C24 C25 C26 C27 1.7(5) . . . . ?
Fe2 C25 C26 C27 60.3(3) . . . . ?
C24 C25 C26 Fe2 -58.6(3) . . . . ?
C42 Fe2 C26 C25 -45.4(5) . . . . ?
C46 Fe2 C26 C25 149.9(7) . . . . ?
C43 Fe2 C26 C25 -84.7(3) . . . . ?
C24 Fe2 C26 C25 37.9(3) . . . . ?
C28 Fe2 C26 C25 82.0(3) . . . . ?
C45 Fe2 C26 C25 -169.0(3) . . . . ?
C44 Fe2 C26 C25 -127.8(3) . . . . ?
C27 Fe2 C26 C25 119.2(4) . . . . ?
C42 Fe2 C26 C27 -164.6(4) . . . . ?
C46 Fe2 C26 C27 30.7(8) . . . . ?
C43 Fe2 C26 C27 156.2(3) . . . . ?
C24 Fe2 C26 C27 -81.2(3) . . . . ?
C28 Fe2 C26 C27 -37.2(3) . . . . ?
C45 Fe2 C26 C27 71.9(4) . . . . ?
C25 Fe2 C26 C27 -119.2(4) . . . . ?
C44 Fe2 C26 C27 113.0(3) . . . . ?
C25 C26 C27 C28 -1.9(5) . . . . ?
Fe2 C26 C27 C28 58.2(3) . . . . ?
C25 C26 C27 Fe2 -60.1(3) . . . . ?
C42 Fe2 C27 C26 156.3(6) . . . . ?
C46 Fe2 C27 C26 -170.4(3) . . . . ?
C43 Fe2 C27 C26 -52.9(6) . . . . ?
C24 Fe2 C27 C26 82.2(3) . . . . ?
C28 Fe2 C27 C26 120.3(4) . . . . ?
C45 Fe2 C27 C26 -128.5(3) . . . . ?
C25 Fe2 C27 C26 37.5(2) . . . . ?
C44 Fe2 C27 C26 -87.1(3) . . . . ?
C42 Fe2 C27 C28 36.0(8) . . . . ?
C46 Fe2 C27 C28 69.3(3) . . . . ?
C43 Fe2 C27 C28 -173.2(4) . . . . ?
C26 Fe2 C27 C28 -120.3(4) . . . . ?
C24 Fe2 C27 C28 -38.1(3) . . . . ?
C45 Fe2 C27 C28 111.2(3) . . . . ?
C25 Fe2 C27 C28 -82.8(3) . . . . ?
C44 Fe2 C27 C28 152.6(3) . . . . ?
C26 C27 C28 C24 1.3(5) . . . . ?
Fe2 C27 C28 C24 59.5(3) . . . . ?
C26 C27 C28 C29 179.5(4) . . . . ?
Fe2 C27 C28 C29 -122.3(5) . . . . ?
C26 C27 C28 Fe2 -58.1(3) . . . . ?
C25 C24 C28 C27 -0.3(5) . . . . ?
C30 C24 C28 C27 -175.3(4) . . . . ?
Fe2 C24 C28 C27 -59.9(3) . . . . ?
C25 C24 C28 C29 -178.4(4) . . . . ?
C30 C24 C28 C29 6.5(7) . . . . ?
Fe2 C24 C28 C29 121.9(5) . . . . ?
C25 C24 C28 Fe2 59.7(3) . . . . ?
C30 C24 C28 Fe2 -115.4(4) . . . . ?
C42 Fe2 C28 C27 -168.1(3) . . . . ?
C46 Fe2 C28 C27 -128.3(3) . . . . ?
C43 Fe2 C28 C27 168.8(7) . . . . ?
C26 Fe2 C28 C27 36.9(3) . . . . ?
C24 Fe2 C28 C27 118.8(4) . . . . ?
C45 Fe2 C28 C27 -86.6(3) . . . . ?
C25 Fe2 C28 C27 80.2(3) . . . . ?
C44 Fe2 C28 C27 -58.3(5) . . . . ?
C42 Fe2 C28 C24 73.1(3) . . . . ?
C46 Fe2 C28 C24 112.9(3) . . . . ?
C43 Fe2 C28 C24 50.0(8) . . . . ?
C26 Fe2 C28 C24 -81.9(3) . . . . ?
C45 Fe2 C28 C24 154.6(3) . . . . ?
C25 Fe2 C28 C24 -38.6(3) . . . . ?
C44 Fe2 C28 C24 -177.1(4) . . . . ?
C27 Fe2 C28 C24 -118.8(4) . . . . ?
C42 Fe2 C28 C29 -47.8(5) . . . . ?
C46 Fe2 C28 C29 -8.0(5) . . . . ?
C43 Fe2 C28 C29 -70.9(9) . . . . ?
C26 Fe2 C28 C29 157.2(5) . . . . ?
C24 Fe2 C28 C29 -120.9(5) . . . . ?
C45 Fe2 C28 C29 33.7(5) . . . . ?
C25 Fe2 C28 C29 -159.5(5) . . . . ?
C44 Fe2 C28 C29 62.0(6) . . . . ?
C27 Fe2 C28 C29 120.3(5) . . . . ?
C31 N4 C30 C24 128.1(4) . . . . ?
C31 N4 C30 C38 -105.9(4) . . . . ?
C28 C24 C30 N4 -61.7(5) . . . . ?
C25 C24 C30 N4 124.2(4) . . . . ?
Fe2 C24 C30 N4 -148.7(3) . . . . ?
C28 C24 C30 C38 173.4(4) . . . . ?
C25 C24 C30 C38 -0.7(6) . . . . ?
Fe2 C24 C30 C38 86.4(4) . . . . ?
C30 N4 C31 N5 179.6(4) . . . . ?
C30 N4 C31 S2 -0.1(6) . . . . ?
C32 N5 C31 N4 17.2(6) . . . . ?
C32 N5 C31 S2 -163.1(3) . . . . ?
C31 N5 C32 C37 35.8(7) . . . . ?
C31 N5 C32 C33 -150.3(4) . . . . ?
C37 C32 C33 C34 -1.8(6) . . . . ?
N5 C32 C33 C34 -176.1(4) . . . . ?
C32 C33 C34 C35 0.1(6) . . . . ?
C33 C34 C35 C36 1.4(7) . . . . ?
C33 C34 C35 N6 -176.8(4) . . . . ?
O4 N6 C35 C36 2.8(6) . . . . ?
O3 N6 C35 C36 -176.5(4) . . . . ?
O4 N6 C35 C34 -179.0(4) . . . . ?
O3 N6 C35 C34 1.7(6) . . . . ?
C34 C35 C36 C37 -1.1(7) . . . . ?
N6 C35 C36 C37 177.1(4) . . . . ?
C35 C36 C37 C32 -0.7(6) . . . . ?
N5 C32 C37 C36 176.0(4) . . . . ?
C33 C32 C37 C36 2.1(6) . . . . ?
N4 C30 C38 C39 63.1(5) . . . . ?
C24 C30 C38 C39 -172.7(3) . . . . ?
C30 C38 C39 C40 -179.5(4) . . . . ?
C38 C39 C40 C41 176.6(4) . . . . ?
C43 Fe2 C42 C46 -118.3(4) . . . . ?
C26 Fe2 C42 C46 -173.8(4) . . . . ?
C24 Fe2 C42 C46 111.5(3) . . . . ?
C28 Fe2 C42 C46 70.8(3) . . . . ?
C45 Fe2 C42 C46 -38.4(3) . . . . ?
C25 Fe2 C42 C46 154.3(3) . . . . ?
C44 Fe2 C42 C46 -81.0(3) . . . . ?
C27 Fe2 C42 C46 42.9(8) . . . . ?
C46 Fe2 C42 C43 118.3(4) . . . . ?
C26 Fe2 C42 C43 -55.5(5) . . . . ?
C24 Fe2 C42 C43 -130.2(3) . . . . ?
C28 Fe2 C42 C43 -170.9(3) . . . . ?
C45 Fe2 C42 C43 79.9(3) . . . . ?
C25 Fe2 C42 C43 -87.3(3) . . . . ?
C44 Fe2 C42 C43 37.4(3) . . . . ?
C27 Fe2 C42 C43 161.2(6) . . . . ?
C46 C42 C43 C44 -0.3(6) . . . . ?
Fe2 C42 C43 C44 -60.4(4) . . . . ?
C46 C42 C43 Fe2 60.0(3) . . . . ?
C42 Fe2 C43 C44 118.5(5) . . . . ?
C46 Fe2 C43 C44 80.3(3) . . . . ?
C26 Fe2 C43 C44 -86.3(4) . . . . ?
C24 Fe2 C43 C44 -172.6(3) . . . . ?
C28 Fe2 C43 C44 147.8(7) . . . . ?
C45 Fe2 C43 C44 36.2(3) . . . . ?
C25 Fe2 C43 C44 -129.4(3) . . . . ?
C27 Fe2 C43 C44 -49.2(6) . . . . ?
C46 Fe2 C43 C42 -38.2(3) . . . . ?
C26 Fe2 C43 C42 155.2(3) . . . . ?
C24 Fe2 C43 C42 68.9(4) . . . . ?
C28 Fe2 C43 C42 29.3(9) . . . . ?
C45 Fe2 C43 C42 -82.3(3) . . . . ?
C25 Fe2 C43 C42 112.1(3) . . . . ?
C44 Fe2 C43 C42 -118.5(5) . . . . ?
C27 Fe2 C43 C42 -167.7(4) . . . . ?
C42 C43 C44 C45 0.3(6) . . . . ?
Fe2 C43 C44 C45 -59.1(4) . . . . ?
C42 C43 C44 Fe2 59.4(3) . . . . ?
C42 Fe2 C44 C45 82.1(4) . . . . ?
C46 Fe2 C44 C45 37.7(4) . . . . ?
C43 Fe2 C44 C45 120.7(5) . . . . ?
C26 Fe2 C44 C45 -125.8(4) . . . . ?
C24 Fe2 C44 C45 146.7(8) . . . . ?
C28 Fe2 C44 C45 -41.6(6) . . . . ?
C25 Fe2 C44 C45 -167.6(3) . . . . ?
C27 Fe2 C44 C45 -81.8(4) . . . . ?
C42 Fe2 C44 C43 -38.6(3) . . . . ?
C46 Fe2 C44 C43 -83.0(4) . . . . ?
C26 Fe2 C44 C43 113.5(3) . . . . ?
C24 Fe2 C44 C43 26.0(10) . . . . ?
C28 Fe2 C44 C43 -162.3(4) . . . . ?
C45 Fe2 C44 C43 -120.7(5) . . . . ?
C25 Fe2 C44 C43 71.7(4) . . . . ?
C27 Fe2 C44 C43 157.5(3) . . . . ?
C43 C44 C45 C46 -0.2(7) . . . . ?
Fe2 C44 C45 C46 -59.0(4) . . . . ?
C43 C44 C45 Fe2 58.8(4) . . . . ?
C42 Fe2 C45 C44 -81.2(4) . . . . ?
C46 Fe2 C45 C44 -119.8(5) . . . . ?
C43 Fe2 C45 C44 -36.6(4) . . . . ?
C26 Fe2 C45 C44 75.7(4) . . . . ?
C24 Fe2 C45 C44 -164.9(4) . . . . ?
C28 Fe2 C45 C44 159.6(3) . . . . ?
C25 Fe2 C45 C44 44.2(11) . . . . ?
C27 Fe2 C45 C44 116.2(4) . . . . ?
C42 Fe2 C45 C46 38.6(3) . . . . ?
C43 Fe2 C45 C46 83.2(4) . . . . ?
C26 Fe2 C45 C46 -164.5(3) . . . . ?
C24 Fe2 C45 C46 -45.1(6) . . . . ?
C28 Fe2 C45 C46 -80.6(4) . . . . ?
C25 Fe2 C45 C46 164.1(8) . . . . ?
C44 Fe2 C45 C46 119.8(5) . . . . ?
C27 Fe2 C45 C46 -123.9(3) . . . . ?
C44 C45 C46 C42 0.0(6) . . . . ?
Fe2 C45 C46 C42 -59.8(3) . . . . ?
C44 C45 C46 Fe2 59.7(4) . . . . ?
C43 C42 C46 C45 0.2(6) . . . . ?
Fe2 C42 C46 C45 60.2(4) . . . . ?
C43 C42 C46 Fe2 -60.0(3) . . . . ?
C42 Fe2 C46 C45 -117.9(4) . . . . ?
C43 Fe2 C46 C45 -79.4(4) . . . . ?
C26 Fe2 C46 C45 52.0(8) . . . . ?
C24 Fe2 C46 C45 157.5(3) . . . . ?
C28 Fe2 C46 C45 115.3(3) . . . . ?
C25 Fe2 C46 C45 -172.0(4) . . . . ?
C44 Fe2 C46 C45 -36.5(3) . . . . ?
C27 Fe2 C46 C45 76.1(4) . . . . ?
C43 Fe2 C46 C42 38.4(3) . . . . ?
C26 Fe2 C46 C42 169.9(6) . . . . ?
C24 Fe2 C46 C42 -84.6(3) . . . . ?
C28 Fe2 C46 C42 -126.9(3) . . . . ?
C45 Fe2 C46 C42 117.9(4) . . . . ?
C25 Fe2 C46 C42 -54.1(5) . . . . ?
C44 Fe2 C46 C42 81.4(3) . . . . ?
C27 Fe2 C46 C42 -166.0(3) . . . . ?
O2S C2S O3S C4S 3.7(9) . . . . ?
C1S C2S O3S C4S -177.8(5) . . . . ?
C2S O3S C4S C5S -166.9(6) . . . . ?
